data_4104399
loop_
_publ_author_name
'Alicea A. Leitch'
'Xueyang Yu'
'Stephen M. Winter'
'Richard A. Secco'
'Paul A. Dube'
'Richard T. Oakley'

_publ_section_title
;
 Structure and Property Correlations in Heavy Atom Radical Conductors
;
_journal_name_full 'Journal of the American Chemical Society'
_journal_page_first 7112
_journal_page_last 7125
_journal_paper_doi 10.1021/ja900853t
_journal_volume 131
_journal_year 2009
_chemical_formula_sum 'C6 H3 Cl N3 S2 Se2'
_chemical_formula_weight 374.60
_chemical_name_common ClBPTSMe
_chemical_name_systematic
; 
 ? 
;
_space_group_IT_number 14
_symmetry_cell_setting monoclinic
_symmetry_space_group_name_Hall '-P 2yn'
_symmetry_space_group_name_H-M 'P 1 21/n 1'
_atom_sites_solution_hydrogens geom
_atom_sites_solution_primary direct
_atom_sites_solution_secondary difmap
_audit_creation_method SHELXL-97
_cell_angle_alpha 90.00
_cell_angle_beta 94.338(6)
_cell_angle_gamma 90.00
_cell_formula_units_Z 4
_cell_length_a 4.1566(4)
_cell_length_b 14.0039(12)
_cell_length_c 16.4888(15)
_cell_measurement_reflns_used 1387
_cell_measurement_temperature 295(2)
_cell_measurement_theta_max 65.45
_cell_measurement_theta_min 4.15
_cell_volume 957.04(15)
_computing_cell_refinement 'Bruker SMART'
_computing_data_collection 'Bruker SMART'
_computing_data_reduction 'Bruker SAINT'
_computing_molecular_graphics 'Bruker SHELXTL'
_computing_publication_material 'Bruker SHELXTL'
_computing_structure_refinement 'SHELXL-97 (Sheldrick, 1997)'
_computing_structure_solution 'SHELXS-97 (Sheldrick, 1990)'
_diffrn_ambient_temperature 295(2)
_diffrn_measured_fraction_theta_full 0.971
_diffrn_measured_fraction_theta_max 0.971
_diffrn_measurement_device_type 'CCD area detector'
_diffrn_measurement_method 'phi and omega scans'
_diffrn_radiation_monochromator graphite
_diffrn_radiation_source 'fine-focus sealed tube'
_diffrn_radiation_type CuK\a
_diffrn_radiation_wavelength 1.54178
_diffrn_reflns_av_R_equivalents 0.0576
_diffrn_reflns_av_sigmaI/netI 0.0538
_diffrn_reflns_limit_h_max 4
_diffrn_reflns_limit_h_min -4
_diffrn_reflns_limit_k_max 15
_diffrn_reflns_limit_k_min -16
_diffrn_reflns_limit_l_max 19
_diffrn_reflns_limit_l_min -15
_diffrn_reflns_number 6396
_diffrn_reflns_theta_full 67.49
_diffrn_reflns_theta_max 67.49
_diffrn_reflns_theta_min 4.15
_exptl_absorpt_coefficient_mu 15.983
_exptl_absorpt_correction_T_max 0.850448
_exptl_absorpt_correction_T_min 0.045724
_exptl_absorpt_correction_type empirical
_exptl_absorpt_process_details SADABS
_exptl_crystal_colour black
_exptl_crystal_density_diffrn 2.600
_exptl_crystal_density_method 'not measured'
_exptl_crystal_description needle
_exptl_crystal_F_000 708
_exptl_crystal_size_max 0.47
_exptl_crystal_size_mid 0.01
_exptl_crystal_size_min 0.01
_refine_diff_density_max 0.530
_refine_diff_density_min -0.476
_refine_diff_density_rms 0.132
_refine_ls_extinction_method none
_refine_ls_goodness_of_fit_ref 1.065
_refine_ls_hydrogen_treatment constr
_refine_ls_matrix_type full
_refine_ls_number_parameters 127
_refine_ls_number_reflns 1661
_refine_ls_number_restraints 0
_refine_ls_restrained_S_all 1.065
_refine_ls_R_factor_all 0.0656
_refine_ls_R_factor_gt 0.0442
_refine_ls_shift/su_max 0.000
_refine_ls_shift/su_mean 0.000
_refine_ls_structure_factor_coef Fsqd
_refine_ls_weighting_details 'calc w=1/[\s^2^(Fo^2^)+(0.0556P)^2^+0.6931P] where P=(Fo^2^+2Fc^2^)/3'
_refine_ls_weighting_scheme calc
_refine_ls_wR_factor_gt 0.1035
_refine_ls_wR_factor_ref 0.1115
_reflns_number_gt 1247
_reflns_number_total 1661
_reflns_threshold_expression >2sigma(I)
_cod_data_source_file ja900853t_si_002.cif
_cod_data_source_block al12220m1
_cod_database_code 4104399

loop_
_symmetry_equiv_pos_as_xyz
'x, y, z'
'-x+1/2, y+1/2, -z+1/2'
'-x, -y, -z'
'x-1/2, -y-1/2, z-1/2'

loop_
_atom_site_label
_atom_site_type_symbol
_atom_site_fract_x
_atom_site_fract_y
_atom_site_fract_z
_atom_site_U_iso_or_equiv
_atom_site_adp_type
_atom_site_occupancy
_atom_site_symmetry_multiplicity
_atom_site_calc_flag
_atom_site_refinement_flags
Se1 Se 0.13576(19) 0.95777(5) 0.09733(5) 0.0429(3) Uani 1 1 d .
Se2 Se 0.93604(19) 0.65478(5) 0.44634(5) 0.0416(3) Uani 1 1 d .
S1 S 0.0728(5) 0.99881(12) 0.22656(11) 0.0415(5) Uani 1 1 d .
S2 S 0.6915(5) 0.79279(13) 0.47482(11) 0.0437(5) Uani 1 1 d .
Cl1 Cl 0.2722(5) 0.97491(13) 0.41324(11) 0.0520(5) Uani 1 1 d .
N3 N 0.8472(14) 0.6679(4) 0.3370(3) 0.0419(14) Uani 1 1 d .
C2 C 0.3168(16) 0.9054(4) 0.2632(4) 0.0320(15) Uani 1 1 d .
N2 N 0.6116(14) 0.7621(4) 0.2328(3) 0.0374(13) Uani 1 1 d .
N1 N 0.3713(15) 0.8503(4) 0.1263(3) 0.0401(14) Uani 1 1 d .
C1 C 0.4273(17) 0.8397(5) 0.2040(4) 0.0359(16) Uani 1 1 d .
C5 C 0.6837(17) 0.7439(5) 0.3154(4) 0.0373(16) Uani 1 1 d .
C3 C 0.3972(17) 0.8918(5) 0.3449(4) 0.0366(16) Uani 1 1 d .
C4 C 0.5775(17) 0.8142(4) 0.3726(4) 0.0359(16) Uani 1 1 d .
C6 C 0.7365(19) 0.6972(5) 0.1721(4) 0.0441(18) Uani 1 1 d .
H6A H 0.6671 0.7190 0.1184 0.066 Uiso 1 1 calc R
H6B H 0.6558 0.6339 0.1800 0.066 Uiso 1 1 calc R
H6C H 0.9680 0.6965 0.1785 0.066 Uiso 1 1 calc R

loop_
_atom_site_aniso_label
_atom_site_aniso_U_11
_atom_site_aniso_U_22
_atom_site_aniso_U_33
_atom_site_aniso_U_23
_atom_site_aniso_U_13
_atom_site_aniso_U_12
Se1 0.0519(5) 0.0361(5) 0.0400(5) 0.0048(3) -0.0007(4) 0.0004(4)
Se2 0.0468(5) 0.0360(4) 0.0413(5) 0.0041(3) -0.0016(3) -0.0002(4)
S1 0.0485(11) 0.0338(10) 0.0420(10) 0.0010(8) 0.0022(8) 0.0060(8)
S2 0.0575(12) 0.0366(10) 0.0365(10) -0.0018(8) -0.0004(8) 0.0050(9)
Cl1 0.0740(14) 0.0388(10) 0.0432(11) -0.0071(8) 0.0055(9) 0.0098(9)
N3 0.045(4) 0.036(3) 0.044(4) 0.004(3) 0.001(3) 0.006(3)
C2 0.034(4) 0.025(3) 0.037(4) -0.001(3) 0.004(3) -0.006(3)
N2 0.048(4) 0.029(3) 0.035(3) 0.000(3) 0.003(3) 0.005(3)
N1 0.054(4) 0.032(3) 0.034(3) 0.001(3) 0.005(3) 0.004(3)
C1 0.036(4) 0.033(4) 0.040(4) 0.002(3) 0.005(3) -0.004(3)
C5 0.042(4) 0.029(4) 0.041(4) -0.002(3) 0.006(3) -0.004(3)
C3 0.046(4) 0.027(4) 0.038(4) -0.010(3) 0.007(3) -0.005(3)
C4 0.044(4) 0.027(3) 0.037(4) -0.003(3) 0.004(3) -0.004(3)
C6 0.061(5) 0.036(4) 0.036(4) -0.002(3) 0.007(3) 0.001(4)

loop_
_atom_type_symbol
_atom_type_description
_atom_type_scat_dispersion_real
_atom_type_scat_dispersion_imag
_atom_type_scat_source
C C 0.0181 0.0091 'International Tables Vol C Tables 4.2.6.8 and 6.1.1.4'
H H 0.0000 0.0000 'International Tables Vol C Tables 4.2.6.8 and 6.1.1.4'
N N 0.0311 0.0180 'International Tables Vol C Tables 4.2.6.8 and 6.1.1.4'
S S 0.3331 0.5567 'International Tables Vol C Tables 4.2.6.8 and 6.1.1.4'
Se Se -0.7943 1.1372 'International Tables Vol C Tables 4.2.6.8 and 6.1.1.4'
Cl Cl 0.3639 0.7018 'International Tables Vol C Tables 4.2.6.8 and 6.1.1.4'

loop_
_geom_angle_atom_site_label_1
_geom_angle_atom_site_label_2
_geom_angle_atom_site_label_3
_geom_angle
N1 Se1 S1 93.51(18)
N3 Se2 S2 93.38(19)
C2 S1 Se1 91.7(2)
C4 S2 Se2 92.3(2)
C5 N3 Se2 114.7(5)
C3 C2 C1 120.6(6)
C3 C2 S1 122.5(5)
C1 C2 S1 116.9(5)
C1 N2 C5 123.2(6)
C1 N2 C6 117.6(6)
C5 N2 C6 119.2(5)
C1 N1 Se1 113.8(5)
N1 C1 N2 118.7(6)
N1 C1 C2 123.7(6)
N2 C1 C2 117.5(6)
N3 C5 N2 119.2(6)
N3 C5 C4 123.7(6)
N2 C5 C4 117.1(6)
C2 C3 C4 121.2(6)
C2 C3 Cl1 118.8(5)
C4 C3 Cl1 119.9(5)
C3 C4 C5 120.2(6)
C3 C4 S2 123.8(5)
C5 C4 S2 115.9(5)

loop_
_geom_bond_atom_site_label_1
_geom_bond_atom_site_label_2
_geom_bond_distance
Se1 N1 1.839(6)
Se1 S1 2.241(2)
Se2 N3 1.822(6)
Se2 S2 2.250(2)
S1 C2 1.736(7)
S2 C4 1.743(7)
Cl1 C3 1.727(7)
N3 C5 1.298(8)
C2 C3 1.377(9)
C2 C1 1.441(9)
N2 C1 1.392(8)
N2 C5 1.395(8)
N2 C6 1.475(8)
N1 C1 1.294(9)
C5 C4 1.454(9)
C3 C4 1.378(9)
